data_7058134
loop_
_publ_author_name
'Peixoto de Abreu Lima, Alejandro'
'Suescun, Leopoldo'
'Pandolfi, Enrique'
'Schapiro, Valeria'

_publ_section_title
;
 The first enantioselective strategy towards speciosins
;
_journal_issue 9
_journal_name_full 'New Journal of Chemistry'
_journal_page_first 3653
_journal_paper_doi 10.1039/C8NJ06158K
_journal_volume 43
_journal_year 2019
_chemical_absolute_configuration syn
_chemical_formula_sum 'C13 H14 O4'
_chemical_formula_weight 234.24
_space_group_crystal_system monoclinic
_space_group_IT_number 4
_space_group_name_Hall 'P 2yb'
_space_group_name_H-M_alt 'P 1 21 1'
_symmetry_space_group_name_Hall 'P 2yb'
_symmetry_space_group_name_H-M 'P 1 21 1'
_atom_sites_solution_hydrogens geom
_audit_creation_method SHELXL-2014
_audit_update_record
;
2017-12-26 deposited with the CCDC.
2019-02-01 downloaded from the CCDC.
;
_cell_angle_alpha 90
_cell_angle_beta 90.100(2)
_cell_angle_gamma 90
_cell_formula_units_Z 2
_cell_length_a 8.9464(3)
_cell_length_b 6.8743(2)
_cell_length_c 9.9114(3)
_cell_measurement_reflns_used 105
_cell_measurement_temperature 298(2)
_cell_measurement_theta_max 67.7
_cell_measurement_theta_min 26.11
_cell_volume 609.55(3)
_computing_structure_refinement 'SHELXL-2014 (Sheldrick, 2014)'
_diffrn_ambient_temperature 298(2)
_diffrn_detector_area_resol_mean 10.4167
_diffrn_measured_fraction_theta_full 1.000
_diffrn_measured_fraction_theta_max 0.998
_diffrn_measurement_device_type 'Bruker D8 Venture'
_diffrn_measurement_method '\w and \j scans'
_diffrn_radiation_type CuK\a
_diffrn_radiation_wavelength 1.54178
_diffrn_reflns_av_R_equivalents 0.0626
_diffrn_reflns_av_unetI/netI 0.0304
_diffrn_reflns_Laue_measured_fraction_full 1.000
_diffrn_reflns_Laue_measured_fraction_max 0.998
_diffrn_reflns_limit_h_max 11
_diffrn_reflns_limit_h_min -11
_diffrn_reflns_limit_k_max 8
_diffrn_reflns_limit_k_min -8
_diffrn_reflns_limit_l_max 12
_diffrn_reflns_limit_l_min -12
_diffrn_reflns_number 22280
_diffrn_reflns_point_group_measured_fraction_full 1.000
_diffrn_reflns_point_group_measured_fraction_max 0.997
_diffrn_reflns_theta_full 67.679
_diffrn_reflns_theta_max 72.659
_diffrn_reflns_theta_min 4.461
_diffrn_source 'Incoatec I\ms Cu microsource'
_exptl_absorpt_coefficient_mu 0.785
_exptl_absorpt_correction_T_max 0.968
_exptl_absorpt_correction_T_min 0.871
_exptl_absorpt_correction_type multi-scan
_exptl_absorpt_process_details 'SADABS, Bruker 2013'
_exptl_crystal_colour colourless
_exptl_crystal_density_diffrn 1.276
_exptl_crystal_description block
_exptl_crystal_F_000 248
_exptl_crystal_recrystallization_method 'Re-crystallisation from solvent: hexane/dichloromethane'
_exptl_crystal_size_max 0.179
_exptl_crystal_size_mid 0.128
_exptl_crystal_size_min 0.042
_refine_diff_density_max 0.172
_refine_diff_density_min -0.205
_refine_diff_density_rms 0.042
_refine_ls_abs_structure_details
;
 Flack x determined using 770 quotients [(I+)-(I-)]/[(I+)+(I-)]
 (Parsons, Flack and Wagner, Acta Cryst. B69 (2013) 249-259).
;
_refine_ls_abs_structure_Flack -0.19(14)
_refine_ls_extinction_coef 0.020(3)
_refine_ls_extinction_expression Fc^*^=kFc[1+0.001xFc^2^\l^3^/sin(2\q)]^-1/4^
_refine_ls_extinction_method SHELXL
_refine_ls_goodness_of_fit_ref 1.123
_refine_ls_hydrogen_treatment constr
_refine_ls_matrix_type full
_refine_ls_number_parameters 180
_refine_ls_number_reflns 2418
_refine_ls_number_restraints 35
_refine_ls_restrained_S_all 1.201
_refine_ls_R_factor_all 0.0605
_refine_ls_R_factor_gt 0.0471
_refine_ls_shift/su_max 0.000
_refine_ls_shift/su_mean 0.000
_refine_ls_structure_factor_coef Fsqd
_refine_ls_weighting_details 'w=1/[\s^2^(Fo^2^)+(0.0451P)^2^+0.1540P] where P=(Fo^2^+2Fc^2^)/3'
_refine_ls_weighting_scheme calc
_refine_ls_wR_factor_gt 0.1093
_refine_ls_wR_factor_ref 0.1167
_reflns_Friedel_coverage 0.835
_reflns_Friedel_fraction_full 1.000
_reflns_Friedel_fraction_max 0.995
_reflns_number_gt 1940
_reflns_number_total 2418
_reflns_threshold_expression 'I > 2\s(I)'
_cod_data_source_file c8nj06158k2.cif
_cod_data_source_block cu_160711_LS_AP127_L
_cod_depositor_comments 'Adding full bibliography for 7058134.cif.'
_cod_database_code 7058134
_shelx_space_group_comment
;
The symmetry employed for this shelxl refinement is uniquely defined
by the following loop, which should always be used as a source of
symmetry information in preference to the above space-group names.
They are only intended as comments.
;
_shelx_estimated_absorpt_t_min 0.872
_shelx_estimated_absorpt_t_max 0.968
_shelxl_version_number 2014-3

loop_
_space_group_symop_operation_xyz
'x, y, z'
'-x, y+1/2, -z'

loop_
_atom_site_label
_atom_site_type_symbol
_atom_site_fract_x
_atom_site_fract_y
_atom_site_fract_z
_atom_site_U_iso_or_equiv
_atom_site_adp_type
_atom_site_occupancy
_atom_site_site_symmetry_order
_atom_site_calc_flag
_atom_site_refinement_flags_posn
_atom_site_refinement_flags_adp
_atom_site_refinement_flags_occupancy
_atom_site_disorder_assembly
_atom_site_disorder_group
O3 O 0.5463(3) 0.6198(4) 0.8052(2) 0.0526(7) Uani 1 1 d . . . . .
C11 C 0.6033(4) 0.8098(6) 0.7809(4) 0.0517(9) Uani 1 1 d . . . . .
O4 O 0.5058(3) 0.8902(4) 0.6782(3) 0.0544(7) Uani 1 1 d . . . . .
C2 C 0.4252(4) 0.7368(5) 0.6169(3) 0.0418(8) Uani 1 1 d . . . . .
H2 H 0.4474 0.7365 0.5202 0.050 Uiso 1 1 calc R U . . .
C1 C 0.2566(4) 0.7632(5) 0.6351(4) 0.0438(8) Uani 1 1 d . . . . .
O2 O 0.2138(3) 0.9132(4) 0.5466(3) 0.0651(8) Uani 1 1 d . . . . .
H2A H 0.1229 0.9108 0.5360 0.098 Uiso 1 1 calc R U . . .
C6 C 0.1763(4) 0.5712(5) 0.5989(4) 0.0503(9) Uani 1 1 d . . . . .
O1 O 0.0615(3) 0.5774(5) 0.5340(3) 0.0755(9) Uani 1 1 d . . . . .
C5 C 0.2437(5) 0.3933(6) 0.6516(4) 0.0572(10) Uani 1 1 d . . . . .
H5 H 0.1865 0.2805 0.6556 0.069 Uiso 1 1 calc R U . . .
C4 C 0.3842(5) 0.3879(6) 0.6939(4) 0.0562(10) Uani 1 1 d . . . . .
H4 H 0.4186 0.2748 0.7351 0.067 Uiso 1 1 calc R U . . .
C3 C 0.4894(4) 0.5531(5) 0.6790(3) 0.0455(8) Uani 1 1 d . . . . .
H3 H 0.5738 0.5102 0.6236 0.055 Uiso 1 1 calc R U . . .
C7 C 0.2153(4) 0.8043(6) 0.7754(4) 0.0580(9) Uani 1 1 d D U . . .
C8 C 0.1717(12) 0.826(3) 0.8871(7) 0.0686(11) Uani 0.714(8) 1 d D U P A 1
C9 C 0.1641(7) 0.8782(11) 1.0308(6) 0.0740(14) Uani 0.714(8) 1 d D U P A 1
H9 H 0.2414 0.9469 1.0718 0.089 Uiso 0.714(8) 1 calc R U P A 1
C10 C 0.0479(8) 0.8263(14) 1.0986(7) 0.098(2) Uani 0.714(8) 1 d D U P A 1
H10A H -0.0286 0.7577 1.0565 0.118 Uiso 0.714(8) 1 calc R U P A 1
H10B H 0.0407 0.8576 1.1896 0.118 Uiso 0.714(8) 1 calc R U P A 1
C8B C 0.192(3) 0.836(7) 0.8923(13) 0.0686(11) Uani 0.286(8) 1 d D U P A 2
C9B C 0.0882(13) 0.839(3) 1.0068(11) 0.0727(18) Uani 0.286(8) 1 d D U P A 2
H9B H -0.0145 0.8339 0.9928 0.087 Uiso 0.286(8) 1 calc R U P A 2
C10B C 0.1424(19) 0.850(3) 1.1272(10) 0.079(3) Uani 0.286(8) 1 d D U P A 2
H10C H 0.2453 0.8559 1.1401 0.095 Uiso 0.286(8) 1 calc R U P A 2
H10D H 0.0786 0.8529 1.2012 0.095 Uiso 0.286(8) 1 calc R U P A 2
C13 C 0.7605(4) 0.8064(8) 0.7269(4) 0.0704(13) Uani 1 1 d . . . . .
H13A H 0.7655 0.7201 0.6510 0.106 Uiso 1 1 calc R U . . .
H13B H 0.8275 0.7619 0.7961 0.106 Uiso 1 1 calc R U . . .
H13C H 0.7887 0.9351 0.6993 0.106 Uiso 1 1 calc R U . . .
C12 C 0.5875(6) 0.9265(8) 0.9080(5) 0.0819(16) Uani 1 1 d . . . . .
H12A H 0.6198 1.0576 0.8918 0.123 Uiso 1 1 calc R U . . .
H12B H 0.6479 0.8696 0.9778 0.123 Uiso 1 1 calc R U . . .
H12C H 0.4847 0.9269 0.9357 0.123 Uiso 1 1 calc R U . . .

loop_
_atom_site_aniso_label
_atom_site_aniso_U_11
_atom_site_aniso_U_22
_atom_site_aniso_U_33
_atom_site_aniso_U_23
_atom_site_aniso_U_13
_atom_site_aniso_U_12
O3 0.0541(15) 0.0578(17) 0.0458(13) 0.0065(11) -0.0041(11) 0.0031(13)
C11 0.0434(19) 0.059(2) 0.053(2) 0.0017(18) -0.0063(15) 0.0002(18)
O4 0.0461(14) 0.0403(13) 0.0768(17) 0.0023(13) -0.0140(12) -0.0063(12)
C2 0.0399(18) 0.0395(17) 0.0461(17) 0.0012(15) -0.0014(14) -0.0024(15)
C1 0.0425(18) 0.0328(18) 0.056(2) 0.0006(15) -0.0039(15) -0.0001(15)
O2 0.0490(15) 0.0522(17) 0.094(2) 0.0180(15) -0.0189(15) 0.0001(14)
C6 0.0459(19) 0.044(2) 0.061(2) -0.0133(18) 0.0095(17) -0.0056(18)
O1 0.0516(16) 0.071(2) 0.104(2) -0.0238(18) -0.0130(16) -0.0095(16)
C5 0.067(2) 0.0345(18) 0.070(2) -0.007(2) 0.0162(19) -0.006(2)
C4 0.072(3) 0.0370(18) 0.060(2) 0.0036(18) 0.0105(19) 0.009(2)
C3 0.0461(19) 0.0418(19) 0.0485(19) -0.0008(16) 0.0021(15) 0.0081(16)
C7 0.0504(19) 0.0544(19) 0.069(2) -0.0196(17) 0.0036(16) 0.0046(16)
C8 0.061(2) 0.072(2) 0.073(2) -0.0228(18) 0.0066(17) 0.004(2)
C9 0.063(3) 0.087(3) 0.072(3) -0.027(3) 0.009(2) -0.003(3)
C10 0.080(4) 0.129(5) 0.086(4) -0.026(4) 0.018(3) -0.018(4)
C8B 0.061(2) 0.072(2) 0.073(2) -0.0228(18) 0.0066(17) 0.004(2)
C9B 0.063(3) 0.081(3) 0.074(3) -0.024(3) 0.009(3) 0.001(3)
C10B 0.068(6) 0.092(6) 0.078(6) -0.021(6) 0.010(5) -0.002(6)
C13 0.045(2) 0.093(3) 0.073(3) 0.008(3) -0.0031(18) 0.000(2)
C12 0.074(3) 0.095(4) 0.077(3) -0.030(3) -0.003(2) -0.010(3)

loop_
_atom_type_symbol
_atom_type_description
_atom_type_scat_dispersion_real
_atom_type_scat_dispersion_imag
_atom_type_scat_source
C C 0.0181 0.0091 'International Tables Vol C Tables 4.2.6.8 and 6.1.1.4'
H H 0.0000 0.0000 'International Tables Vol C Tables 4.2.6.8 and 6.1.1.4'
O O 0.0492 0.0322 'International Tables Vol C Tables 4.2.6.8 and 6.1.1.4'

loop_
_geom_angle_atom_site_label_1
_geom_angle_atom_site_label_2
_geom_angle_atom_site_label_3
_geom_angle
C11 O3 C3 105.9(3)
O3 C11 O4 104.7(3)
O3 C11 C12 108.3(3)
O4 C11 C12 109.2(3)
O3 C11 C13 112.4(3)
O4 C11 C13 108.5(3)
C12 C11 C13 113.3(4)
C2 O4 C11 108.9(3)
O4 C2 C3 104.7(3)
O4 C2 C1 111.3(3)
C3 C2 C1 115.1(3)
O4 C2 H2 108.5
C3 C2 H2 108.5
C1 C2 H2 108.5
O2 C1 C7 112.4(3)
O2 C1 C2 106.3(3)
C7 C1 C2 112.6(3)
O2 C1 C6 110.9(3)
C7 C1 C6 105.5(3)
C2 C1 C6 109.3(3)
C1 O2 H2A 109.5
O1 C6 C5 124.7(4)
O1 C6 C1 119.1(4)
C5 C6 C1 116.2(3)
C4 C5 C6 121.9(4)
C4 C5 H5 119.1
C6 C5 H5 119.1
C5 C4 C3 123.3(4)
C5 C4 H4 118.3
C3 C4 H4 118.3
O3 C3 C4 112.6(3)
O3 C3 C2 102.9(3)
C4 C3 C2 116.0(3)
O3 C3 H3 108.3
C4 C3 H3 108.3
C2 C3 H3 108.3
C8 C7 C1 174.2(7)
C8B C7 C1 175.2(15)
C7 C8 C9 162.3(10)
C10 C9 C8 118.5(7)
C10 C9 H9 120.8
C8 C9 H9 120.8
C9 C10 H10A 120.0
C9 C10 H10B 120.0
H10A C10 H10B 120.0
C7 C8B C9B 149(2)
C10B C9B C8B 118.6(7)
C10B C9B H9B 120.7
C8B C9B H9B 120.7
C9B C10B H10C 120.0
C9B C10B H10D 120.0
H10C C10B H10D 120.0
C11 C13 H13A 109.5
C11 C13 H13B 109.5
H13A C13 H13B 109.5
C11 C13 H13C 109.5
H13A C13 H13C 109.5
H13B C13 H13C 109.5
C11 C12 H12A 109.5
C11 C12 H12B 109.5
H12A C12 H12B 109.5
C11 C12 H12C 109.5
H12A C12 H12C 109.5
H12B C12 H12C 109.5

loop_
_geom_bond_atom_site_label_1
_geom_bond_atom_site_label_2
_geom_bond_distance
O3 C11 1.422(5)
O3 C3 1.425(4)
C11 O4 1.449(4)
C11 C12 1.500(6)
C11 C13 1.506(5)
O4 C2 1.414(4)
C2 C3 1.517(5)
C2 C1 1.530(5)
C2 H2 0.9800
C1 O2 1.407(4)
C1 C7 1.467(5)
C1 C6 1.545(5)
O2 H2A 0.8200
C6 O1 1.212(4)
C6 C5 1.460(6)
C5 C4 1.324(6)
C5 H5 0.9300
C4 C3 1.483(5)
C4 H4 0.9300
C3 H3 0.9800
C7 C8 1.184(6)
C7 C8B 1.197(8)
C8 C9 1.470(7)
C9 C10 1.289(8)
C9 H9 0.9300
C10 H10A 0.9300
C10 H10B 0.9300
C8B C9B 1.470(7)
C9B C10B 1.289(8)
C9B H9B 0.9300
C10B H10C 0.9300
C10B H10D 0.9300
C13 H13A 0.9600
C13 H13B 0.9600
C13 H13C 0.9600
C12 H12A 0.9600
C12 H12B 0.9600
C12 H12C 0.9600

loop_
_geom_hbond_atom_site_label_D
_geom_hbond_atom_site_label_H
_geom_hbond_atom_site_label_A
_geom_hbond_distance_DH
_geom_hbond_distance_HA
_geom_hbond_distance_DA
_geom_hbond_angle_DHA
_geom_hbond_site_symmetry_A
O2 H2A O1 0.82 2.12 2.823(4) 143.2 2_556
O2 H2A O1 0.82 2.36 2.684(4) 104.6 .

loop_
_geom_torsion_atom_site_label_1
_geom_torsion_atom_site_label_2
_geom_torsion_atom_site_label_3
_geom_torsion_atom_site_label_4
_geom_torsion
C3 O3 C11 O4 33.3(3)
C3 O3 C11 C12 149.7(3)
C3 O3 C11 C13 -84.2(3)
O3 C11 O4 C2 -16.7(3)
C12 C11 O4 C2 -132.5(3)
C13 C11 O4 C2 103.5(4)
C11 O4 C2 C3 -5.2(3)
C11 O4 C2 C1 119.7(3)
O4 C2 C1 O2 74.2(3)
C3 C2 C1 O2 -166.9(3)
O4 C2 C1 C7 -49.3(4)
C3 C2 C1 C7 69.6(4)
O4 C2 C1 C6 -166.1(3)
C3 C2 C1 C6 -47.2(4)
O2 C1 C6 O1 -21.5(5)
C7 C1 C6 O1 100.4(4)
C2 C1 C6 O1 -138.3(3)
O2 C1 C6 C5 160.8(3)
C7 C1 C6 C5 -77.3(4)
C2 C1 C6 C5 44.0(4)
O1 C6 C5 C4 164.0(4)
C1 C6 C5 C4 -18.5(5)
C6 C5 C4 C3 -6.5(6)
C11 O3 C3 C4 -161.6(3)
C11 O3 C3 C2 -36.0(3)
C5 C4 C3 O3 120.8(4)
C5 C4 C3 C2 2.7(5)
O4 C2 C3 O3 25.0(3)
C1 C2 C3 O3 -97.5(3)
O4 C2 C3 C4 148.4(3)
C1 C2 C3 C4 25.9(4)
C8B C7 C8 C9 4(14)
C7 C8 C9 C10 -173(5)
C8 C7 C8B C9B -2(12)
C7 C8B C9B C10B 164(7)
